data_2004392
loop_
_publ_author_name
'Lu, W.-M.'
'Huang, Z.-Z.'
'Huang, X.'

_publ_section_title
;
 \a-Phenylselenomethoxycarbonylmethyl(triphenyl)arsorane
;
_journal_issue 1
_journal_name_full 'Acta Crystallographica Section C'
_journal_page_first 89
_journal_page_last 91
_journal_paper_doi 10.1107/S0108270195007815
_journal_volume 52
_journal_year 1996
_chemical_formula_sum 'C27 H23 As O2 Se'
_chemical_formula_weight 533.36
_space_group_IT_number 2
_symmetry_cell_setting triclinic
_symmetry_space_group_name_Hall '-P 1'
_symmetry_space_group_name_H-M 'P -1'
_atom_type_scat_source IntTabIV
_cell_angle_alpha 111.50(2)
_cell_angle_beta 105.40(2)
_cell_angle_gamma 102.12(2)
_cell_formula_units_Z 2
_cell_length_a 9.840(2)
_cell_length_b 10.379(4)
_cell_length_c 13.804(3)
_cell_measurement_reflns_used 25
_cell_measurement_temperature 293
_cell_measurement_theta_max 14
_cell_measurement_theta_min 10
_cell_volume 1188.1(7)
_computing_data_collection 'CAD-4 Software (Enraf-Nonius, 1989)'
_computing_data_reduction 'SDP (B. A. Frenz & Associates Inc., 1985)'
_computing_molecular_graphics 'SDP, PLUTO (Motherwell & Clegg, 1978)'
_computing_structure_refinement SDP
_computing_structure_solution 'SDP, MULTAN80 (Main et al., 1980)'
_diffrn_measurement_device 'Enraf-Nonius CAD-4'
_diffrn_measurement_method '\w/2\q scans'
_diffrn_radiation_type MoK\a
_diffrn_radiation_wavelength 0.71073
_diffrn_reflns_av_R_equivalents 0.032
_diffrn_reflns_limit_h_max 11
_diffrn_reflns_limit_h_min 0
_diffrn_reflns_limit_k_max 12
_diffrn_reflns_limit_k_min -12
_diffrn_reflns_limit_l_max 16
_diffrn_reflns_limit_l_min -16
_diffrn_reflns_number 4459
_diffrn_reflns_theta_max 25
_diffrn_standards_decay_% 17.1
_diffrn_standards_interval_count 200
_diffrn_standards_number 3
_exptl_absorpt_coefficient_mu 2.96
_exptl_absorpt_correction_T_max 0.999
_exptl_absorpt_correction_T_min 0.947
_exptl_absorpt_correction_type 'empirical, \y scans (North, Phillips & Mathews, 1968)'
_exptl_crystal_colour 'pale yellow'
_exptl_crystal_density_diffrn 1.493
_exptl_crystal_description prism
_exptl_crystal_size_max 0.4
_exptl_crystal_size_mid 0.2
_exptl_crystal_size_min 0.13
_refine_diff_density_max 0.875
_refine_diff_density_min -0.533
_refine_ls_extinction_method none
_refine_ls_goodness_of_fit_obs 1.973
_refine_ls_hydrogen_treatment 'H atoms refined isotropically'
_refine_ls_number_parameters 280
_refine_ls_number_reflns 2101
_refine_ls_R_factor_obs 0.048
_refine_ls_shift/esd_max 0.01
_refine_ls_structure_factor_coef F
_refine_ls_weighting_scheme unit
_refine_ls_wR_factor_obs 0.054
_reflns_number_observed 2101
_reflns_number_total 3927
_reflns_observed_criterion I>3\s(I)
_cod_data_source_file jz1054.cif
_cod_data_source_block jz1054a
_cod_depositor_comments
;
The following automatic conversions were performed:

'_refine_ls_weighting_scheme' value ' unit' changed to 'unit'
according to /home/saulius/struct/CIF-dictionaries/cif_core.dic
dictionary named 'cif_core.dic' version 2.4.1 from 2010-06-29.

Automatic conversion script
Id: cif_fix_values 1715 2011-07-08 13:25:40Z adriana 
;
_cod_original_cell_volume 1188.0(7)
_cod_database_code 2004392

loop_
_symmetry_equiv_pos_as_xyz
x,y,z
-x,-y,-z

loop_
_atom_site_label
_atom_site_fract_x
_atom_site_fract_y
_atom_site_fract_z
_atom_site_B_iso_or_equiv
Se .35970(10) .32720(10) .73651(7) 4.11(2)
As .54710(10) .67520(10) .84447(7) 3.57(2)
O(1) .7595(7) .5658(7) .7544(5) 4.8(2)
O(2) .6417(7) .3209(7) .6826(5) 4.9(2)
C(1) .5250(10) .4828(9) .7645(7) 4.2(2)
C(2) .6500(10) .4630(10) .7332(7) 3.9(2)
C(3) .7670(10) .2990(10) .6540(10) 6.8(4)
C(11) .5340(10) .7925(9) .7618(7) 4.1(2)
C(12) .5850(10) .7610(10) .6745(8) 5.5(3)
C(13) .5720(10) .8430(10) .6143(9) 7.0(4)
C(14) .5110(10) .9500(10) .6396(8) 6.6(3)
C(15) .4570(10) .9780(10) .7255(9) 6.7(3)
C(16) .4710(10) .8980(10) .7873(8) 5.4(3)
C(21) .3827(9) .6749(8) .8928(7) 3.7(2)
C(22) .2420(10) .6410(10) .8173(8) 4.9(3)
C(23) .1210(10) .6370(10) .8511(9) 5.6(3)
C(24) .1420(10) .6650(10) .9606(9) 6.4(3)
C(25) .2830(10) .7000(10) 1.0367(8) 5.9(3)
C(26) .4030(10) .7040(10) 1.0039(7) 4.6(3)
C(31) .7300(10) .7830(10) .9772(7) 3.9(2)
C(32) .8020(10) .9310(10) 1.0166(8) 5.5(3)
C(33) .9310(10) 1.0020(10) 1.1140(10) 7.2(4)
C(34) .9840(10) .9270(10) 1.1708(9) 6.9(4)
C(35) .9090(10) .7790(10) 1.1322(8) 5.6(3)
C(36) .7800(10) .7070(10) 1.0338(7) 4.5(3)
C(41) .2072(9) .2990(10) .5995(7) 4.0(2)
C(42) .0700(10) .2000(10) .5647(8) 5.4(3)
C(43) -.0470(10) .1760(10) .4697(9) 7.0(4)
C(44) -.0180(10) .2520(10) .4100(9) 6.9(4)
C(45) .1190(10) .3530(10) .4455(9) 7.1(4)
C(46) .2370(10) .3790(10) .5423(8) 5.5(3)
H(1) .825 .379 .663 4.3
H(2) .738 .241 .586 7.9
H(3) .827 .256 .699 10.5
H(12) .635 .673 .651 2.8
H(13) .614 .826 .555 5.1
H(14) .505 1.029 .611 4.1
H(15) .435 1.069 .744 3.1
H(16) .429 .916 .847 3.0
H(22) .233 .627 .741 3.9
H(23) .009 .609 .791 2.7
H(24) .056 .663 .983 1.8
H(25) .297 .719 1.113 5.0
H(26) .514 .754 1.057 5.0
H(32) .766 .996 .980 4.5
H(33) .975 1.110 1.130 3.5
H(34) 1.074 .971 1.238 4.0
H(35) .947 .720 1.171 5.3
H(36) .748 .594 1.006 2.5
H(42) .049 .161 .608 2.5
H(43) -0.151 .094 .443 4.6
H(44) -0.111 .261 .354 5.6
H(45) .137 .416 .406 6.1
H(46) .342 .424 .546 4.0

loop_
_geom_angle_atom_site_label_1
_geom_angle_atom_site_label_2
_geom_angle_atom_site_label_3
_geom_angle
_geom_angle_publ_flag
C(1) Se C(41) 104.3(3) yes
C(1) As C(11) 116.5(3) yes
C(1) As C(21) 106.8(3) yes
C(1) As C(31) 113.5(3) yes
C(11) As C(21) 104.4(4) yes
C(11) As C(31) 107.3(3) yes
C(21) As C(31) 107.7(3) yes
Se C(1) As 122.0(4) yes
Se C(1) C(2) 123.9(6) yes
As C(1) C(2) 113.9(6) yes
O(1) C(2) O(2) 121.9(8) yes
O(1) C(2) C(1) 123.3(7) yes
O(2) C(2) C(1) 114.7(7) yes
As C(11) C(12) 118.7(6) yes
As C(11) C(16) 119.9(7) yes
C(12) C(11) C(16) 121.4(7) yes
As C(21) C(22) 120.1(6) yes
As C(21) C(26) 120.4(6) yes
As C(31) C(32) 121.2(6) yes
As C(31) C(36) 117.1(6) yes
Se C(41) C(42) 116.8(6) yes
Se C(41) C(46) 121.7(6) yes
C(2) O(2) C(3) 115.5(6) yes
O(2) C(3) H(1) 110.8(8) no
O(2) C(3) H(2) 110.2(9) no
O(2) C(3) H(3) 113.0(8) no
H(1) C(3) H(2) 105.8(11) no
H(1) C(3) H(3) 109.8(9) no
H(2) C(3) H(3) 106.9(9) no
C(11) C(12) C(13) 118.2(9) no
C(11) C(12) H(12) 122.3(7) no
C(13) C(12) H(12) 119.6(9) no
C(12) C(13) C(14) 121.3(10) no
C(12) C(13) H(13) 118.5(11) no
C(14) C(13) H(13) 120.2(10) no
C(13) C(14) C(15) 120.1(9) no
C(13) C(14) H(14) 131.1(11) no
C(15) C(14) H(14) 108.5(11) no
C(14) C(15) C(16) 119.3(9) no
C(14) C(15) H(15) 110.6(9) no
C(16) C(15) H(15) 128.6(11) no
C(11) C(16) C(15) 119.8(9) no
C(11) C(16) H(16) 121.0(8) no
C(15) C(16) H(16) 119.2(9) no
C(22) C(21) C(26) 119.6(7) no
C(21) C(22) C(23) 120.3(8) no
C(21) C(22) H(22) 117.0(7) no
C(23) C(22) H(22) 122.6(8) no
C(22) C(23) C(24) 119.9(8) no
C(22) C(23) H(23) 120.3(9) no
C(24) C(23) H(23) 119.8(9) no
C(23) C(24) C(25) 120.0(8) no
C(23) C(24) H(24) 118.9(10) no
C(25) C(24) H(24) 121.1(11) no
C(24) C(25) C(26) 120.5(9) no
C(24) C(25) H(25) 119.6(9) no
C(26) C(25) H(25) 119.9(10) no
C(21) C(26) C(25) 119.7(8) no
C(21) C(26) H(26) 112.5(7) no
C(25) C(26) H(26) 125.5(8) no
C(32) C(31) C(36) 121.6(7) no
C(31) C(32) C(33) 118.0(9) no
C(31) C(32) H(32) 125.0(8) no
C(33) C(32) H(32) 117.0(9) no
C(32) C(33) C(34) 121.1(9) no
C(32) C(33) H(33) 108.7(10) no
C(34) C(33) H(33) 130.2(10) no
C(33) C(34) C(35) 120.3(9) no
C(33) C(34) H(34) 124.1(12) no
C(35) C(34) H(34) 115.6(11) no
C(34) C(35) C(36) 119.2(9) no
C(34) C(35) H(35) 122.1(9) no
C(36) C(35) H(35) 118.6(10) no
C(31) C(36) C(35) 119.7(8) no
C(31) C(36) H(36) 127.9(8) no
C(35) C(36) H(36) 111.2(8) no
C(42) C(41) C(46) 121.4(7) no
C(41) C(42) C(43) 120.9(9) no
C(41) C(42) H(42) 119.9(8) no
C(43) C(42) H(42) 118.4(10) no
C(42) C(43) C(44) 118.5(9) no
C(42) C(43) H(43) 118.6(11) no
C(44) C(43) H(43) 122.8(10) no
C(43) C(44) C(45) 120.7(9) no
C(43) C(44) H(44) 118.9(10) no
C(45) C(44) H(44) 116.9(11) no
C(44) C(45) C(46) 120.8(9) no
C(44) C(45) H(45) 120.5(10) no
C(46) C(45) H(45) 118.6(10) no
C(41) C(46) C(45) 117.7(8) no
C(41) C(46) H(46) 122.6(8) no
C(45) C(46) H(46) 115.3(8) no

loop_
_geom_bond_atom_site_label_1
_geom_bond_atom_site_label_2
_geom_bond_distance
_geom_bond_publ_flag
Se C(1) 1.873(9) yes
Se C(41) 1.954(9) yes
As C(1) 1.824(9) yes
As C(11) 1.951(11) yes
As C(21) 1.906(10) yes
As C(31) 1.936(7) yes
O(1) C(2) 1.227(11) yes
O(2) C(2) 1.355(9) yes
O(2) C(3) 1.426(9) yes
C(1) C(2) 1.437(15) yes
C(3) H(1) 0.849(9) no
C(3) H(2) 0.836(10) no
C(3) H(3) 1.027(10) no
C(11) C(12) 1.382(11) no
C(11) C(16) 1.354(10) no
C(12) C(13) 1.392(18) no
C(12) H(12) 1.113(11) no
C(13) C(14) 1.352(13) no
C(13) H(13) 0.988(13) no
C(14) C(15) 1.385(13) no
C(14) H(14) 1.041(10) no
C(15) C(16) 1.393(18) no
C(15) H(15) 0.968(9) no
C(16) H(16) 0.994(10) no
C(21) C(22) 1.375(10) no
C(21) C(26) 1.400(10) no
C(22) C(23) 1.388(16) no
C(22) H(22) 0.990(8) no
C(23) C(24) 1.379(12) no
C(23) H(23) 1.096(9) no
C(24) C(25) 1.377(13) no
C(24) H(24) 0.981(9) no
C(25) C(26) 1.369(11) no
C(25) H(25) 0.963(9) no
C(26) H(26) 1.026(8) no
C(31) C(32) 1.372(13) no
C(31) C(36) 1.373(16) no
C(32) C(33) 1.392(12) no
C(32) H(32) 1.043(9) no
C(33) C(34) 1.376(13) no
C(33) H(33) 1.034(11) no
C(34) C(35) 1.381(13) no
C(34) H(34) 0.969(9) no
C(35) C(36) 1.397(10) no
C(35) H(35) 1.019(10) no
C(36) H(36) 1.033(9) no
C(41) C(42) 1.350(10) no
C(41) C(46) 1.381(10) no
C(42) C(43) 1.394(12) no
C(42) H(42) 0.879(9) no
C(43) C(44) 1.375(19) no
C(43) H(43) 1.059(10) no
C(44) C(45) 1.355(12) no
C(44) H(44) 1.081(10) no
C(45) C(46) 1.407(11) no
C(45) H(45) 1.003(10) no
C(46) H(46) 1.023(9) no

loop_
_geom_contact_atom_site_label_1
_geom_contact_atom_site_label_2
_geom_contact_distance
_geom_contact_publ_flag
Se O(2) 3.064(5) yes
As O(1) 2.921(5) yes
